data_7124108
loop_
_publ_author_name
'Lockett-Walters, Bruce'
'Trujillo, Cristina'
'Twamley, Brendan'
'Connon, Stephen'

_publ_section_title
;
 The base-catalysed Tamura cycloaddition reaction: calculation, mechanism,
 isolation of intermediates and asymmetric catalysis
;
_journal_name_full 'Chemical Communications'
_journal_paper_doi 10.1039/C9CC05064G
_journal_year 2019
_chemical_formula_moiety 'C22 H21 N O6'
_chemical_formula_sum 'C22 H21 N O6'
_chemical_formula_weight 395.40
_space_group_crystal_system triclinic
_space_group_IT_number 2
_space_group_name_Hall '-P 1'
_space_group_name_H-M_alt 'P -1'
_symmetry_space_group_name_Hall '-P 1'
_symmetry_space_group_name_H-M 'P -1'
_atom_sites_solution_hydrogens geom
_atom_sites_solution_primary dual
_audit_creation_date 2018-02-21
_audit_creation_method
;
Olex2 1.2
(compiled 2017.08.10 svn.r3458 for OlexSys, GUI svn.r5381)
;
_audit_update_record
;
2018-09-03 deposited with the CCDC.    2019-09-02 downloaded from the CCDC.
;
_cell_angle_alpha 82.2960(10)
_cell_angle_beta 79.7080(10)
_cell_angle_gamma 78.8140(10)
_cell_formula_units_Z 4
_cell_length_a 11.4121(3)
_cell_length_b 11.4588(3)
_cell_length_c 15.1821(4)
_cell_measurement_reflns_used 9895
_cell_measurement_temperature 100(2)
_cell_measurement_theta_max 28.37
_cell_measurement_theta_min 2.74
_cell_volume 1906.11(9)
_computing_cell_refinement 'SAINT v8.38A (Bruker, 2016)'
_computing_data_collection 'APEX 3 (Bruker, 2017) '
_computing_data_reduction 'SAINT v8.38A (Bruker, 2016)'
_computing_molecular_graphics 'Olex2 (Dolomanov et al., 2009)'
_computing_publication_material 'Olex2 (Dolomanov et al., 2009)'
_computing_structure_refinement 'XL (Sheldrick, 2008)'
_computing_structure_solution 'XT (Sheldrick, 2015)'
_diffrn_ambient_temperature 100(2)
_diffrn_detector 'CMOS area detector'
_diffrn_detector_area_resol_mean 5.12
_diffrn_detector_type 'Bruker PHOTON 50'
_diffrn_measured_fraction_theta_full 0.999
_diffrn_measured_fraction_theta_max 0.998
_diffrn_measurement_device 'three-circle diffractometer'
_diffrn_measurement_device_type 'Bruker D8 Quest ECO'
_diffrn_measurement_method '\w scans'
_diffrn_radiation_collimation '0.5 mm double-pinhole'
_diffrn_radiation_detector 'Bruker PHOTON 50'
_diffrn_radiation_monochromator graphite
_diffrn_radiation_probe x-ray
_diffrn_radiation_type MoK\a
_diffrn_radiation_wavelength 0.71073
_diffrn_reflns_av_R_equivalents 0.0489
_diffrn_reflns_av_unetI/netI 0.0297
_diffrn_reflns_Laue_measured_fraction_full 0.999
_diffrn_reflns_Laue_measured_fraction_max 0.998
_diffrn_reflns_limit_h_max 15
_diffrn_reflns_limit_h_min -15
_diffrn_reflns_limit_k_max 15
_diffrn_reflns_limit_k_min -15
_diffrn_reflns_limit_l_max 20
_diffrn_reflns_limit_l_min -20
_diffrn_reflns_number 61470
_diffrn_reflns_point_group_measured_fraction_full 0.999
_diffrn_reflns_point_group_measured_fraction_max 0.998
_diffrn_reflns_theta_full 25.242
_diffrn_reflns_theta_max 28.386
_diffrn_reflns_theta_min 2.472
_diffrn_source 'sealed X-ray tube'
_diffrn_source_type 'Siemens, KFF Mo 2K -90 C'
_exptl_absorpt_coefficient_mu 0.101
_exptl_absorpt_correction_T_max 0.7457
_exptl_absorpt_correction_T_min 0.7003
_exptl_absorpt_correction_type multi-scan
_exptl_absorpt_process_details
'SADABS-2016/2 (Bruker,2016/2) was used for absorption correction. wR2(int) was 0.0586 before and 0.0538 after correction. The Ratio of minimum to maximum transmission is 0.9391. The \l/2 correction factor is 0.00150.'
_exptl_crystal_colour colourless
_exptl_crystal_colour_primary colourless
_exptl_crystal_density_diffrn 1.378
_exptl_crystal_density_method 'not measured'
_exptl_crystal_description fragment
_exptl_crystal_F_000 832
_exptl_crystal_size_max 0.32
_exptl_crystal_size_mid 0.17
_exptl_crystal_size_min 0.11
_refine_diff_density_max 0.316
_refine_diff_density_min -0.263
_refine_diff_density_rms 0.051
_refine_ls_extinction_method none
_refine_ls_goodness_of_fit_ref 1.014
_refine_ls_hydrogen_treatment constr
_refine_ls_matrix_type full
_refine_ls_number_parameters 529
_refine_ls_number_reflns 9558
_refine_ls_number_restraints 0
_refine_ls_restrained_S_all 1.014
_refine_ls_R_factor_all 0.0575
_refine_ls_R_factor_gt 0.0407
_refine_ls_shift/su_max 0.001
_refine_ls_shift/su_mean 0.000
_refine_ls_structure_factor_coef Fsqd
_refine_ls_weighting_details 'w=1/[\s^2^(Fo^2^)+(0.0440P)^2^+0.8552P] where P=(Fo^2^+2Fc^2^)/3'
_refine_ls_weighting_scheme calc
_refine_ls_wR_factor_gt 0.0918
_refine_ls_wR_factor_ref 0.0999
_reflns_Friedel_coverage 0.000
_reflns_number_gt 7538
_reflns_number_total 9558
_reflns_threshold_expression 'I > 2\s(I)'
_cod_data_source_file c9cc05064g2.cif
_cod_data_source_block tcd1005
_cod_database_code 7124108
_shelx_shelxl_version_number 2016/6
_shelx_space_group_comment
;
The symmetry employed for this shelxl refinement is uniquely defined
by the following loop, which should always be used as a source of
symmetry information in preference to the above space-group names.
They are only intended as comments.
;
_shelx_estimated_absorpt_t_max 0.989
_shelx_estimated_absorpt_t_min 0.968
_olex2_refinement_description
;
1. Fixed Uiso
 At 1.2 times of:
  All C(H) groups
 At 1.5 times of:
  All C(H,H,H) groups
2.a Ternary CH refined with riding coordinates:
 C5(H5), C16(H16), C17(H17), C5A(H5A), C16A(H16A), C17A(H17A)
2.b Aromatic/amide H refined with riding coordinates:
 C7(H7), C8(H8), C9(H9), C10(H10), C19(H19), C20(H20), C21(H21), C22(H22),
 C23(H23), C7A(H7A), C8A(H8A), C9A(H9A), C10A(H10A), C19A(H19A), C20A(H20A),
 C21A(H21A), C22A(H22A), C23A(H23A)
2.c Idealised Me refined as rotating group:
 C1(H1A,H1B,H1C), C15(H15A,H15B,H15C), C27(H27A,H27B,H27C), C1A(H1AA,H1AB,
 H1AC), C15A(H15D,H15E,H15F), C27A(H27D,H27E,H27F)
;
_olex2_exptl_crystal_mounting_method 'mounted in oil on a MiTeGen microloop'
_olex2_submission_original_sample_id BLWG573
_olex2_submission_special_instructions 'No special instructions were received'

loop_
_space_group_symop_operation_xyz
'x, y, z'
'-x, -y, -z'

loop_
_atom_site_label
_atom_site_type_symbol
_atom_site_fract_x
_atom_site_fract_y
_atom_site_fract_z
_atom_site_U_iso_or_equiv
_atom_site_adp_type
_atom_site_occupancy
_atom_site_site_symmetry_order
_atom_site_calc_flag
_atom_site_refinement_flags_posn
C1 C 0.13895(13) 0.65567(12) 0.58315(11) 0.0249(3) Uani 1 1 d .
H1A H 0.157174 0.724204 0.540350 0.037 Uiso 1 1 calc GR
H1B H 0.184027 0.648709 0.633373 0.037 Uiso 1 1 calc GR
H1C H 0.052034 0.667335 0.606068 0.037 Uiso 1 1 calc GR
C3 C 0.17578(11) 0.44500(11) 0.59189(9) 0.0155(2) Uani 1 1 d .
C5 C 0.20319(11) 0.33932(11) 0.53600(8) 0.0135(2) Uani 1 1 d .
H5 H 0.139666 0.351694 0.496405 0.016 Uiso 1 1 calc R
C6 C 0.32442(11) 0.33386(11) 0.47476(8) 0.0133(2) Uani 1 1 d .
C7 C 0.42189(12) 0.36258(11) 0.50591(9) 0.0161(2) Uani 1 1 d .
H7 H 0.411377 0.385828 0.564972 0.019 Uiso 1 1 calc R
C8 C 0.53420(12) 0.35770(12) 0.45183(9) 0.0183(3) Uani 1 1 d .
H8 H 0.599793 0.377261 0.474222 0.022 Uiso 1 1 calc R
C9 C 0.55112(12) 0.32441(12) 0.36527(9) 0.0193(3) Uani 1 1 d .
H9 H 0.627758 0.322008 0.328102 0.023 Uiso 1 1 calc R
C10 C 0.45571(12) 0.29479(12) 0.33355(9) 0.0175(3) Uani 1 1 d .
H10 H 0.467151 0.271663 0.274395 0.021 Uiso 1 1 calc R
C11 C 0.34255(11) 0.29849(11) 0.38757(8) 0.0141(2) Uani 1 1 d .
C12 C 0.24477(11) 0.25698(11) 0.35289(8) 0.0145(2) Uani 1 1 d .
C15 C 0.17015(13) 0.23025(13) 0.22361(9) 0.0210(3) Uani 1 1 d .
H15A H 0.191236 0.239962 0.157895 0.032 Uiso 1 1 calc GR
H15B H 0.088370 0.274040 0.241405 0.032 Uiso 1 1 calc GR
H15C H 0.173123 0.145198 0.244593 0.032 Uiso 1 1 calc GR
C16 C 0.19118(11) 0.22267(11) 0.59810(8) 0.0138(2) Uani 1 1 d .
H16 H 0.199848 0.237653 0.659817 0.017 Uiso 1 1 calc R
C17 C 0.27828(11) 0.10610(11) 0.57573(8) 0.0145(2) Uani 1 1 d .
H17 H 0.313136 0.114776 0.510396 0.017 Uiso 1 1 calc R
C18 C 0.38126(12) 0.07080(11) 0.62969(9) 0.0166(2) Uani 1 1 d .
C19 C 0.49981(12) 0.07597(12) 0.58876(10) 0.0206(3) Uani 1 1 d .
H19 H 0.516453 0.100933 0.526252 0.025 Uiso 1 1 calc R
C20 C 0.59393(13) 0.04473(14) 0.63907(11) 0.0276(3) Uani 1 1 d .
H20 H 0.674483 0.049282 0.610955 0.033 Uiso 1 1 calc R
C21 C 0.57055(15) 0.00708(14) 0.72982(11) 0.0314(4) Uani 1 1 d .
H21 H 0.635051 -0.015031 0.763913 0.038 Uiso 1 1 calc R
C22 C 0.45304(15) 0.00164(14) 0.77098(10) 0.0288(3) Uani 1 1 d .
H22 H 0.437079 -0.024579 0.833317 0.035 Uiso 1 1 calc R
C23 C 0.35855(13) 0.03427(12) 0.72166(9) 0.0212(3) Uani 1 1 d .
H23 H 0.277932 0.031767 0.750579 0.025 Uiso 1 1 calc R
C24 C 0.19594(13) 0.01270(12) 0.59109(9) 0.0192(3) Uani 1 1 d .
C27 C -0.02698(14) 0.01087(15) 0.62094(12) 0.0319(4) Uani 1 1 d .
H27A H -0.000125 -0.074162 0.612991 0.048 Uiso 1 1 calc GR
H27B H -0.080974 0.047475 0.577540 0.048 Uiso 1 1 calc GR
H27C H -0.070293 0.019300 0.682217 0.048 Uiso 1 1 calc GR
C28 C 0.06631(12) 0.19284(12) 0.60390(8) 0.0169(3) Uani 1 1 d .
N26 N 0.07752(10) 0.07022(10) 0.60620(8) 0.0199(2) Uani 1 1 d .
O2 O 0.17384(9) 0.54742(8) 0.53829(7) 0.0216(2) Uani 1 1 d .
O4 O 0.15461(9) 0.43887(9) 0.67262(6) 0.0238(2) Uani 1 1 d .
O13 O 0.16662(8) 0.20844(8) 0.39922(6) 0.01835(19) Uani 1 1 d .
O14 O 0.25536(9) 0.27684(8) 0.26334(6) 0.0192(2) Uani 1 1 d .
O25 O 0.22672(10) -0.09411(9) 0.58851(8) 0.0298(2) Uani 1 1 d .
O29 O -0.02853(8) 0.26163(9) 0.60611(7) 0.0229(2) Uani 1 1 d .
C1A C 0.17501(16) 0.79153(13) 0.82517(11) 0.0314(4) Uani 1 1 d .
H1AA H 0.199562 0.835890 0.767126 0.047 Uiso 1 1 calc GR
H1AB H 0.208547 0.819024 0.872207 0.047 Uiso 1 1 calc GR
H1AC H 0.086552 0.805287 0.839567 0.047 Uiso 1 1 calc GR
C3A C 0.19655(11) 0.59455(11) 0.89675(9) 0.0158(2) Uani 1 1 d .
C5A C 0.24062(11) 0.46417(11) 0.87961(8) 0.0138(2) Uani 1 1 d .
H5A H 0.267307 0.460113 0.813499 0.017 Uiso 1 1 calc R
C6A C 0.34829(11) 0.41227(11) 0.92829(8) 0.0142(2) Uani 1 1 d .
C7A C 0.32961(12) 0.41040(12) 1.02185(9) 0.0176(3) Uani 1 1 d .
H7A H 0.251569 0.440730 1.052210 0.021 Uiso 1 1 calc R
C8A C 0.42231(13) 0.36531(13) 1.07149(9) 0.0214(3) Uani 1 1 d .
H8A H 0.407588 0.365129 1.135103 0.026 Uiso 1 1 calc R
C9A C 0.53606(13) 0.32069(13) 1.02824(10) 0.0226(3) Uani 1 1 d .
H9A H 0.599572 0.288784 1.062065 0.027 Uiso 1 1 calc R
C10A C 0.55728(12) 0.32256(12) 0.93558(9) 0.0193(3) Uani 1 1 d .
H10A H 0.635980 0.292774 0.906028 0.023 Uiso 1 1 calc R
C11A C 0.46451(11) 0.36769(11) 0.88464(8) 0.0151(2) Uani 1 1 d .
C12A C 0.49401(11) 0.36303(12) 0.78484(9) 0.0167(2) Uani 1 1 d .
C15A C 0.65012(12) 0.35758(14) 0.65971(9) 0.0237(3) Uani 1 1 d .
H15D H 0.614704 0.431654 0.626692 0.035 Uiso 1 1 calc GR
H15E H 0.623088 0.289529 0.641559 0.035 Uiso 1 1 calc GR
H15F H 0.738526 0.347268 0.646118 0.035 Uiso 1 1 calc GR
C16A C 0.13863(11) 0.39022(11) 0.91159(8) 0.0138(2) Uani 1 1 d .
H16A H 0.117564 0.386579 0.978608 0.017 Uiso 1 1 calc R
C17A C 0.17311(11) 0.26138(11) 0.88357(8) 0.0140(2) Uani 1 1 d .
H17A H 0.248787 0.256491 0.838350 0.017 Uiso 1 1 calc R
C18A C 0.19262(11) 0.16202(11) 0.95908(8) 0.0147(2) Uani 1 1 d .
C19A C 0.30824(12) 0.11225(12) 0.97645(9) 0.0192(3) Uani 1 1 d .
H19A H 0.376022 0.142285 0.941825 0.023 Uiso 1 1 calc R
C20A C 0.32577(13) 0.01894(13) 1.04399(10) 0.0233(3) Uani 1 1 d .
H20A H 0.405284 -0.014375 1.055317 0.028 Uiso 1 1 calc R
C21A C 0.22781(13) -0.02556(12) 1.09474(9) 0.0219(3) Uani 1 1 d .
H21A H 0.239977 -0.090367 1.140120 0.026 Uiso 1 1 calc R
C22A C 0.11181(13) 0.02474(12) 1.07915(9) 0.0205(3) Uani 1 1 d .
H22A H 0.044157 -0.004654 1.114549 0.025 Uiso 1 1 calc R
C23A C 0.09452(12) 0.11826(12) 1.01167(9) 0.0185(3) Uani 1 1 d .
H23A H 0.014804 0.152633 1.001369 0.022 Uiso 1 1 calc R
C24A C 0.06967(11) 0.24845(12) 0.83663(8) 0.0157(2) Uani 1 1 d .
C27A C -0.11893(12) 0.37577(14) 0.79282(10) 0.0243(3) Uani 1 1 d .
H27D H -0.107819 0.430271 0.737642 0.036 Uiso 1 1 calc GR
H27E H -0.188236 0.411661 0.834535 0.036 Uiso 1 1 calc GR
H27F H -0.133724 0.299761 0.778057 0.036 Uiso 1 1 calc GR
C28A C 0.02626(11) 0.44355(12) 0.86986(8) 0.0156(2) Uani 1 1 d .
N26A N -0.01049(9) 0.35442(10) 0.83477(7) 0.0162(2) Uani 1 1 d .
O2A O 0.21969(9) 0.66560(8) 0.82019(6) 0.0224(2) Uani 1 1 d .
O4A O 0.15056(9) 0.63153(8) 0.96758(6) 0.0214(2) Uani 1 1 d .
O13A O 0.42379(9) 0.35620(10) 0.73577(7) 0.0256(2) Uani 1 1 d .
O14A O 0.61173(8) 0.36390(10) 0.75545(6) 0.0229(2) Uani 1 1 d .
O25A O 0.05886(9) 0.16007(9) 0.80500(6) 0.0195(2) Uani 1 1 d .
O29A O -0.02528(8) 0.54633(9) 0.86736(7) 0.0212(2) Uani 1 1 d .

loop_
_atom_site_aniso_label
_atom_site_aniso_U_11
_atom_site_aniso_U_22
_atom_site_aniso_U_33
_atom_site_aniso_U_23
_atom_site_aniso_U_13
_atom_site_aniso_U_12
C1 0.0247(7) 0.0159(6) 0.0346(8) -0.0096(6) -0.0052(6) 0.0004(5)
C3 0.0115(5) 0.0165(6) 0.0183(6) -0.0030(5) -0.0001(5) -0.0029(4)
C5 0.0139(6) 0.0139(6) 0.0125(5) -0.0010(4) -0.0015(4) -0.0023(4)
C6 0.0141(6) 0.0115(5) 0.0133(6) 0.0010(4) -0.0008(4) -0.0021(4)
C7 0.0185(6) 0.0160(6) 0.0138(6) -0.0025(5) -0.0017(5) -0.0031(5)
C8 0.0163(6) 0.0197(6) 0.0200(6) -0.0021(5) -0.0032(5) -0.0052(5)
C9 0.0141(6) 0.0233(7) 0.0192(6) -0.0034(5) 0.0019(5) -0.0037(5)
C10 0.0186(6) 0.0206(6) 0.0129(6) -0.0029(5) -0.0003(5) -0.0034(5)
C11 0.0154(6) 0.0139(6) 0.0125(6) 0.0007(4) -0.0018(4) -0.0034(4)
C12 0.0151(6) 0.0142(6) 0.0137(6) -0.0025(4) -0.0023(5) -0.0006(5)
C15 0.0252(7) 0.0229(7) 0.0180(6) -0.0010(5) -0.0094(5) -0.0071(5)
C16 0.0132(6) 0.0146(6) 0.0129(5) -0.0003(4) -0.0001(4) -0.0033(4)
C17 0.0166(6) 0.0134(6) 0.0131(6) -0.0006(4) -0.0013(5) -0.0030(5)
C18 0.0192(6) 0.0125(6) 0.0184(6) -0.0039(5) -0.0052(5) 0.0005(5)
C19 0.0197(6) 0.0177(6) 0.0245(7) -0.0068(5) -0.0028(5) -0.0011(5)
C20 0.0180(7) 0.0276(8) 0.0393(9) -0.0152(6) -0.0077(6) 0.0023(6)
C21 0.0304(8) 0.0290(8) 0.0370(9) -0.0138(7) -0.0197(7) 0.0098(6)
C22 0.0384(9) 0.0253(7) 0.0216(7) -0.0046(6) -0.0130(6) 0.0067(6)
C23 0.0250(7) 0.0178(6) 0.0194(6) -0.0028(5) -0.0046(5) 0.0013(5)
C24 0.0242(7) 0.0186(6) 0.0160(6) 0.0003(5) -0.0044(5) -0.0074(5)
C27 0.0283(8) 0.0344(8) 0.0371(9) -0.0015(7) -0.0010(7) -0.0206(7)
C28 0.0166(6) 0.0215(6) 0.0121(6) 0.0010(5) 0.0000(5) -0.0062(5)
N26 0.0196(6) 0.0213(6) 0.0204(6) -0.0005(4) -0.0013(4) -0.0103(4)
O2 0.0283(5) 0.0127(4) 0.0217(5) -0.0024(4) -0.0015(4) -0.0002(4)
O4 0.0314(5) 0.0230(5) 0.0167(5) -0.0063(4) 0.0023(4) -0.0066(4)
O13 0.0173(4) 0.0228(5) 0.0160(4) -0.0019(4) -0.0019(4) -0.0067(4)
O14 0.0236(5) 0.0227(5) 0.0135(4) 0.0003(4) -0.0052(4) -0.0086(4)
O25 0.0345(6) 0.0162(5) 0.0406(6) -0.0025(4) -0.0076(5) -0.0075(4)
O29 0.0145(4) 0.0293(5) 0.0231(5) 0.0001(4) -0.0008(4) -0.0031(4)
C1A 0.0421(9) 0.0149(7) 0.0291(8) 0.0050(6) 0.0050(7) 0.0001(6)
C3A 0.0139(6) 0.0160(6) 0.0168(6) 0.0012(5) -0.0015(5) -0.0032(5)
C5A 0.0134(6) 0.0147(6) 0.0128(6) -0.0004(4) -0.0007(4) -0.0026(4)
C6A 0.0150(6) 0.0129(6) 0.0153(6) 0.0002(4) -0.0030(5) -0.0042(4)
C7A 0.0184(6) 0.0191(6) 0.0153(6) -0.0013(5) -0.0013(5) -0.0049(5)
C8A 0.0246(7) 0.0259(7) 0.0148(6) 0.0022(5) -0.0052(5) -0.0084(5)
C9A 0.0194(6) 0.0279(7) 0.0218(7) 0.0043(6) -0.0090(5) -0.0068(5)
C10A 0.0141(6) 0.0216(6) 0.0217(7) 0.0012(5) -0.0031(5) -0.0035(5)
C11A 0.0150(6) 0.0151(6) 0.0155(6) -0.0003(5) -0.0017(5) -0.0050(5)
C12A 0.0139(6) 0.0177(6) 0.0178(6) -0.0026(5) -0.0005(5) -0.0023(5)
C15A 0.0164(6) 0.0381(8) 0.0154(6) -0.0040(6) 0.0011(5) -0.0045(6)
C16A 0.0131(5) 0.0155(6) 0.0123(5) -0.0002(4) -0.0010(4) -0.0029(4)
C17A 0.0129(5) 0.0150(6) 0.0134(6) -0.0009(4) -0.0005(4) -0.0029(4)
C18A 0.0176(6) 0.0139(6) 0.0130(6) -0.0021(4) -0.0028(5) -0.0030(5)
C19A 0.0168(6) 0.0201(6) 0.0194(6) -0.0010(5) -0.0015(5) -0.0020(5)
C20A 0.0214(7) 0.0228(7) 0.0237(7) 0.0002(5) -0.0063(5) 0.0018(5)
C21A 0.0312(7) 0.0158(6) 0.0182(6) 0.0014(5) -0.0063(5) -0.0023(5)
C22A 0.0261(7) 0.0196(6) 0.0170(6) 0.0001(5) -0.0020(5) -0.0098(5)
C23A 0.0178(6) 0.0206(6) 0.0172(6) -0.0004(5) -0.0031(5) -0.0040(5)
C24A 0.0155(6) 0.0214(6) 0.0094(5) 0.0017(5) 0.0011(4) -0.0066(5)
C27A 0.0157(6) 0.0353(8) 0.0234(7) -0.0057(6) -0.0078(5) -0.0018(6)
C28A 0.0139(6) 0.0198(6) 0.0116(5) 0.0006(5) 0.0007(4) -0.0031(5)
N26A 0.0126(5) 0.0227(6) 0.0133(5) -0.0012(4) -0.0024(4) -0.0032(4)
O2A 0.0269(5) 0.0152(5) 0.0192(5) 0.0029(4) 0.0052(4) -0.0008(4)
O4A 0.0267(5) 0.0182(5) 0.0170(5) -0.0022(4) 0.0004(4) -0.0016(4)
O13A 0.0156(5) 0.0436(6) 0.0193(5) -0.0110(4) -0.0018(4) -0.0050(4)
O14A 0.0135(4) 0.0391(6) 0.0157(5) -0.0026(4) 0.0001(4) -0.0060(4)
O25A 0.0235(5) 0.0222(5) 0.0145(4) -0.0023(4) -0.0018(4) -0.0088(4)
O29A 0.0185(5) 0.0207(5) 0.0219(5) -0.0007(4) -0.0027(4) 0.0015(4)

loop_
_atom_type_symbol
_atom_type_description
_atom_type_scat_dispersion_real
_atom_type_scat_dispersion_imag
_atom_type_scat_source
C C 0.0033 0.0016 'International Tables Vol C Tables 4.2.6.8 and 6.1.1.4'
H H 0.0000 0.0000 'International Tables Vol C Tables 4.2.6.8 and 6.1.1.4'
N N 0.0061 0.0033 'International Tables Vol C Tables 4.2.6.8 and 6.1.1.4'
O O 0.0106 0.0060 'International Tables Vol C Tables 4.2.6.8 and 6.1.1.4'

loop_
_geom_angle_atom_site_label_1
_geom_angle_atom_site_label_2
_geom_angle_atom_site_label_3
_geom_angle
H1A C1 H1B 109.5
H1A C1 H1C 109.5
H1B C1 H1C 109.5
O2 C1 H1A 109.5
O2 C1 H1B 109.5
O2 C1 H1C 109.5
O2 C3 C5 110.30(11)
O4 C3 C5 125.57(12)
O4 C3 O2 124.08(12)
C3 C5 H5 107.1
C3 C5 C16 109.89(10)
C6 C5 C3 111.98(10)
C6 C5 H5 107.1
C6 C5 C16 113.26(10)
C16 C5 H5 107.1
C7 C6 C5 119.47(11)
C7 C6 C11 118.49(11)
C11 C6 C5 122.03(11)
C6 C7 H7 119.5
C8 C7 C6 120.92(12)
C8 C7 H7 119.5
C7 C8 H8 119.8
C9 C8 C7 120.35(12)
C9 C8 H8 119.8
C8 C9 H9 120.3
C10 C9 C8 119.49(12)
C10 C9 H9 120.3
C9 C10 H10 119.7
C9 C10 C11 120.69(12)
C11 C10 H10 119.7
C6 C11 C12 121.14(11)
C10 C11 C6 120.06(11)
C10 C11 C12 118.69(11)
O13 C12 C11 124.76(11)
O13 C12 O14 123.36(12)
O14 C12 C11 111.85(10)
H15A C15 H15B 109.5
H15A C15 H15C 109.5
H15B C15 H15C 109.5
O14 C15 H15A 109.5
O14 C15 H15B 109.5
O14 C15 H15C 109.5
C5 C16 H16 107.3
C17 C16 C5 119.61(10)
C17 C16 H16 107.3
C28 C16 C5 110.36(10)
C28 C16 H16 107.3
C28 C16 C17 104.51(10)
C16 C17 H17 108.5
C18 C17 C16 115.25(10)
C18 C17 H17 108.5
C18 C17 C24 112.14(10)
C24 C17 C16 103.76(10)
C24 C17 H17 108.5
C19 C18 C17 120.59(12)
C19 C18 C23 119.03(12)
C23 C18 C17 120.37(12)
C18 C19 H19 119.9
C20 C19 C18 120.27(14)
C20 C19 H19 119.9
C19 C20 H20 119.9
C21 C20 C19 120.18(14)
C21 C20 H20 119.9
C20 C21 H21 120.0
C20 C21 C22 119.91(14)
C22 C21 H21 120.0
C21 C22 H22 119.9
C21 C22 C23 120.29(14)
C23 C22 H22 119.9
C18 C23 H23 119.8
C22 C23 C18 120.31(14)
C22 C23 H23 119.8
N26 C24 C17 108.62(11)
O25 C24 C17 126.94(13)
O25 C24 N26 124.41(13)
H27A C27 H27B 109.5
H27A C27 H27C 109.5
H27B C27 H27C 109.5
N26 C27 H27A 109.5
N26 C27 H27B 109.5
N26 C27 H27C 109.5
N26 C28 C16 108.27(11)
O29 C28 C16 127.48(12)
O29 C28 N26 124.25(12)
C24 N26 C27 124.58(12)
C24 N26 C28 113.19(11)
C28 N26 C27 122.22(12)
C3 O2 C1 115.81(11)
C12 O14 C15 115.38(10)
H1AA C1A H1AB 109.5
H1AA C1A H1AC 109.5
H1AB C1A H1AC 109.5
O2A C1A H1AA 109.5
O2A C1A H1AB 109.5
O2A C1A H1AC 109.5
O2A C3A C5A 109.73(11)
O4A C3A C5A 126.64(11)
O4A C3A O2A 123.60(12)
C3A C5A H5A 108.7
C3A C5A C6A 109.65(10)
C3A C5A C16A 110.93(10)
C6A C5A H5A 108.7
C6A C5A C16A 109.97(10)
C16A C5A H5A 108.7
C7A C6A C5A 117.61(11)
C7A C6A C11A 118.35(11)
C11A C6A C5A 124.03(11)
C6A C7A H7A 119.2
C8A C7A C6A 121.53(12)
C8A C7A H7A 119.2
C7A C8A H8A 120.1
C9A C8A C7A 119.83(13)
C9A C8A H8A 120.1
C8A C9A H9A 120.1
C8A C9A C10A 119.80(12)
C10A C9A H9A 120.1
C9A C10A H10A 119.5
C9A C10A C11A 120.97(12)
C11A C10A H10A 119.5
C6A C11A C12A 122.82(11)
C10A C11A C6A 119.52(12)
C10A C11A C12A 117.65(11)
O13A C12A C11A 125.88(12)
O13A C12A O14A 122.90(12)
O14A C12A C11A 111.19(11)
H15D C15A H15E 109.5
H15D C15A H15F 109.5
H15E C15A H15F 109.5
O14A C15A H15D 109.5
O14A C15A H15E 109.5
O14A C15A H15F 109.5
C5A C16A H16A 109.2
C5A C16A C17A 112.91(10)
C17A C16A H16A 109.2
C28A C16A C5A 111.89(10)
C28A C16A H16A 109.2
C28A C16A C17A 104.29(10)
C16A C17A H17A 108.4
C18A C17A C16A 116.04(10)
C18A C17A H17A 108.4
C18A C17A C24A 111.33(10)
C24A C17A C16A 104.07(10)
C24A C17A H17A 108.4
C19A C18A C17A 120.90(11)
C19A C18A C23A 118.75(12)
C23A C18A C17A 120.35(11)
C18A C19A H19A 119.7
C18A C19A C20A 120.63(13)
C20A C19A H19A 119.7
C19A C20A H20A 119.9
C21A C20A C19A 120.18(13)
C21A C20A H20A 119.9
C20A C21A H21A 120.1
C20A C21A C22A 119.74(12)
C22A C21A H21A 120.1
C21A C22A H22A 120.0
C21A C22A C23A 119.95(13)
C23A C22A H22A 120.0
C18A C23A H23A 119.6
C22A C23A C18A 120.72(12)
C22A C23A H23A 119.6
N26A C24A C17A 108.85(11)
O25A C24A C17A 126.41(12)
O25A C24A N26A 124.74(12)
H27D C27A H27E 109.5
H27D C27A H27F 109.5
H27E C27A H27F 109.5
N26A C27A H27D 109.5
N26A C27A H27E 109.5
N26A C27A H27F 109.5
N26A C28A C16A 108.66(11)
O29A C28A C16A 127.14(12)
O29A C28A N26A 124.20(12)
C24A N26A C27A 124.04(11)
C24A N26A C28A 113.50(11)
C28A N26A C27A 122.24(11)
C3A O2A C1A 115.66(11)
C12A O14A C15A 115.56(10)

loop_
_geom_bond_atom_site_label_1
_geom_bond_atom_site_label_2
_geom_bond_distance
C1 H1A 0.9800
C1 H1B 0.9800
C1 H1C 0.9800
C1 O2 1.4488(16)
C3 C5 1.5224(17)
C3 O2 1.3343(16)
C3 O4 1.2014(16)
C5 H5 1.0000
C5 C6 1.5181(16)
C5 C16 1.5432(17)
C6 C7 1.3932(18)
C6 C11 1.4047(17)
C7 H7 0.9500
C7 C8 1.3887(18)
C8 H8 0.9500
C8 C9 1.3875(19)
C9 H9 0.9500
C9 C10 1.3810(19)
C10 H10 0.9500
C10 C11 1.3970(17)
C11 C12 1.4938(17)
C12 O13 1.2096(15)
C12 O14 1.3355(15)
C15 H15A 0.9800
C15 H15B 0.9800
C15 H15C 0.9800
C15 O14 1.4463(16)
C16 H16 1.0000
C16 C17 1.5406(17)
C16 C28 1.5138(17)
C17 H17 1.0000
C17 C18 1.5120(17)
C17 C24 1.5258(18)
C18 C19 1.3931(19)
C18 C23 1.3957(19)
C19 H19 0.9500
C19 C20 1.391(2)
C20 H20 0.9500
C20 C21 1.382(2)
C21 H21 0.9500
C21 C22 1.384(2)
C22 H22 0.9500
C22 C23 1.386(2)
C23 H23 0.9500
C24 N26 1.3775(18)
C24 O25 1.2099(17)
C27 H27A 0.9800
C27 H27B 0.9800
C27 H27C 0.9800
C27 N26 1.4537(17)
C28 N26 1.3822(17)
C28 O29 1.2071(16)
C1A H1AA 0.9800
C1A H1AB 0.9800
C1A H1AC 0.9800
C1A O2A 1.4416(17)
C3A C5A 1.5227(17)
C3A O2A 1.3430(15)
C3A O4A 1.2024(16)
C5A H5A 1.0000
C5A C6A 1.5274(17)
C5A C16A 1.5425(17)
C6A C7A 1.3961(17)
C6A C11A 1.4047(17)
C7A H7A 0.9500
C7A C8A 1.3866(19)
C8A H8A 0.9500
C8A C9A 1.380(2)
C9A H9A 0.9500
C9A C10A 1.3822(19)
C10A H10A 0.9500
C10A C11A 1.3997(18)
C11A C12A 1.4981(18)
C12A O13A 1.2069(16)
C12A O14A 1.3393(15)
C15A H15D 0.9800
C15A H15E 0.9800
C15A H15F 0.9800
C15A O14A 1.4485(16)
C16A H16A 1.0000
C16A C17A 1.5487(17)
C16A C28A 1.5171(17)
C17A H17A 1.0000
C17A C18A 1.5176(17)
C17A C24A 1.5232(17)
C18A C19A 1.3885(18)
C18A C23A 1.3904(18)
C19A H19A 0.9500
C19A C20A 1.3897(19)
C20A H20A 0.9500
C20A C21A 1.383(2)
C21A H21A 0.9500
C21A C22A 1.386(2)
C22A H22A 0.9500
C22A C23A 1.3902(19)
C23A H23A 0.9500
C24A N26A 1.3716(17)
C24A O25A 1.2130(16)
C27A H27D 0.9800
C27A H27E 0.9800
C27A H27F 0.9800
C27A N26A 1.4558(16)
C28A N26A 1.3764(17)
C28A O29A 1.2090(16)

loop_
_geom_hbond_atom_site_label_D
_geom_hbond_atom_site_label_H
_geom_hbond_atom_site_label_A
_geom_hbond_distance_DH
_geom_hbond_distance_HA
_geom_hbond_distance_DA
_geom_hbond_angle_DHA
C5A H5A O13A 1.00 2.19 2.9595(16) 132.5

loop_
_geom_torsion_atom_site_label_1
_geom_torsion_atom_site_label_2
_geom_torsion_atom_site_label_3
_geom_torsion_atom_site_label_4
_geom_torsion
C3 C5 C6 C7 38.49(15)
C3 C5 C6 C11 -142.66(12)
C3 C5 C16 C17 -143.69(11)
C3 C5 C16 C28 95.09(12)
C5 C3 O2 C1 175.17(10)
C5 C6 C7 C8 179.56(11)
C5 C6 C11 C10 179.99(11)
C5 C6 C11 C12 -3.89(18)
C5 C16 C17 C18 100.88(13)
C5 C16 C17 C24 -136.14(11)
C5 C16 C28 N26 142.27(11)
C5 C16 C28 O29 -37.60(18)
C6 C5 C16 C17 -17.63(16)
C6 C5 C16 C28 -138.85(11)
C6 C7 C8 C9 0.3(2)
C6 C11 C12 O13 -28.90(19)
C6 C11 C12 O14 152.82(11)
C7 C6 C11 C10 -1.15(18)
C7 C6 C11 C12 174.96(11)
C7 C8 C9 C10 -0.7(2)
C8 C9 C10 C11 0.2(2)
C9 C10 C11 C6 0.70(19)
C9 C10 C11 C12 -175.50(12)
C10 C11 C12 O13 147.26(13)
C10 C11 C12 O14 -31.01(16)
C11 C6 C7 C8 0.68(18)
C11 C12 O14 C15 175.06(11)
C16 C5 C6 C7 -86.45(14)
C16 C5 C6 C11 92.39(14)
C16 C17 C18 C19 -110.59(13)
C16 C17 C18 C23 68.42(15)
C16 C17 C24 N26 8.10(13)
C16 C17 C24 O25 -173.68(14)
C16 C28 N26 C24 -7.87(15)
C16 C28 N26 C27 173.62(12)
C17 C16 C28 N26 12.45(13)
C17 C16 C28 O29 -167.43(13)
C17 C18 C19 C20 179.23(12)
C17 C18 C23 C22 179.83(12)
C17 C24 N26 C27 178.12(12)
C17 C24 N26 C28 -0.35(15)
C18 C17 C24 N26 133.10(11)
C18 C17 C24 O25 -48.67(18)
C18 C19 C20 C21 0.7(2)
C19 C18 C23 C22 -1.1(2)
C19 C20 C21 C22 -0.7(2)
C20 C21 C22 C23 -0.3(2)
C21 C22 C23 C18 1.2(2)
C23 C18 C19 C20 0.2(2)
C24 C17 C18 C19 131.00(13)
C24 C17 C18 C23 -49.98(16)
C28 C16 C17 C18 -135.04(11)
C28 C16 C17 C24 -12.05(12)
O2 C3 C5 C6 59.52(13)
O2 C3 C5 C16 -173.70(10)
O4 C3 C5 C6 -122.87(14)
O4 C3 C5 C16 3.91(17)
O4 C3 O2 C1 -2.49(19)
O13 C12 O14 C15 -3.24(18)
O25 C24 N26 C27 -0.2(2)
O25 C24 N26 C28 -178.63(13)
O29 C28 N26 C24 172.01(12)
O29 C28 N26 C27 -6.5(2)
C3A C5A C6A C7A 60.90(14)
C3A C5A C6A C11A -118.45(13)
C3A C5A C16A C17A 171.85(10)
C3A C5A C16A C28A 54.55(14)
C5A C3A O2A C1A 175.86(12)
C5A C6A C7A C8A -179.77(12)
C5A C6A C11A C10A 179.66(12)
C5A C6A C11A C12A -1.97(19)
C5A C16A C17A C18A 109.90(12)
C5A C16A C17A C24A -127.43(10)
C5A C16A C28A N26A 130.40(11)
C5A C16A C28A O29A -50.20(17)
C6A C5A C16A C17A -66.68(13)
C6A C5A C16A C28A 176.03(10)
C6A C7A C8A C9A -0.2(2)
C6A C11A C12A O13A -26.6(2)
C6A C11A C12A O14A 155.20(12)
C7A C6A C11A C10A 0.31(18)
C7A C6A C11A C12A 178.68(11)
C7A C8A C9A C10A 0.8(2)
C8A C9A C10A C11A -0.9(2)
C9A C10A C11A C6A 0.3(2)
C9A C10A C11A C12A -178.14(12)
C10A C11A C12A O13A 151.78(14)
C10A C11A C12A O14A -26.40(16)
C11A C6A C7A C8A -0.39(19)
C11A C12A O14A C15A 179.00(11)
C16A C5A C6A C7A -61.34(14)
C16A C5A C6A C11A 119.32(13)
C16A C17A C18A C19A -98.37(14)
C16A C17A C18A C23A 82.31(15)
C16A C17A C24A N26A 1.78(12)
C16A C17A C24A O25A -178.77(12)
C16A C28A N26A C24A -7.50(14)
C16A C28A N26A C27A 177.65(11)
C17A C16A C28A N26A 8.04(13)
C17A C16A C28A O29A -172.57(12)
C17A C18A C19A C20A -178.12(12)
C17A C18A C23A C22A 177.99(12)
C17A C24A N26A C27A 178.28(11)
C17A C24A N26A C28A 3.54(14)
C18A C17A C24A N26A 127.50(11)
C18A C17A C24A O25A -53.06(16)
C18A C19A C20A C21A 0.1(2)
C19A C18A C23A C22A -1.3(2)
C19A C20A C21A C22A -1.2(2)
C20A C21A C22A C23A 1.1(2)
C21A C22A C23A C18A 0.2(2)
C23A C18A C19A C20A 1.2(2)
C24A C17A C18A C19A 142.86(12)
C24A C17A C18A C23A -36.45(16)
C28A C16A C17A C18A -128.42(11)
C28A C16A C17A C24A -5.75(12)
O2A C3A C5A C6A 111.59(12)
O2A C3A C5A C16A -126.74(11)
O4A C3A C5A C6A -66.60(16)
O4A C3A C5A C16A 55.06(17)
O4A C3A O2A C1A -5.88(19)
O13A C12A O14A C15A 0.75(19)
O25A C24A N26A C27A -1.17(19)
O25A C24A N26A C28A -175.91(12)
O29A C28A N26A C24A 173.08(12)
O29A C28A N26A C27A -1.77(19)
